data_4071095
loop_
_publ_author_name
'Weber, Immo'
'Heinemann, Frank W.'
'Bauer, Walter'
'Superchi, Stefano'
'Zahl, Achim'
'Richter, Daniela'
'Zenneck, Ulrich'

_publ_section_title
;
 Diastereoselective Routes to
 [Amino{\s(P):\h6-(ansa-phosphinite)benzene}chlororuthenium(II)] PF6Salts:
 Kinetic versus Thermodynamic Preferences
;
_journal_issue 16
_journal_name_full Organometallics
_journal_page_first 4116
_journal_paper_doi 10.1021/om701257m
_journal_volume 27
_journal_year 2008
_chemical_absolute_configuration ad
_chemical_formula_moiety 'C21 H21 Cl2 O2 P Ru'
_chemical_formula_sum 'C21 H21 Cl2 O2 P Ru'
_chemical_formula_weight 508.32
_chemical_name_systematic
; 
 ? 
;
_space_group_IT_number 4
_symmetry_cell_setting monoclinic
_symmetry_space_group_name_Hall 'P 2yb'
_symmetry_space_group_name_H-M 'P 1 21 1'
_atom_sites_solution_hydrogens geom
_atom_sites_solution_primary direct
_atom_sites_solution_secondary difmap
_audit_creation_method SHELXL-97
_cell_angle_alpha 90.00
_cell_angle_beta 91.709(3)
_cell_angle_gamma 90.00
_cell_formula_units_Z 2
_cell_length_a 9.7487(3)
_cell_length_b 9.9464(7)
_cell_length_c 10.4269(6)
_cell_measurement_reflns_used 245
_cell_measurement_temperature 100(2)
_cell_measurement_theta_max 20.00
_cell_measurement_theta_min 6.00
_cell_volume 1010.59(10)
_computing_cell_refinement 'EVALCCD (Bruker-Nonius, 2002)'
_computing_data_collection 'COLLECT (Bruker-Nonius, 2002)'
_computing_data_reduction 'EVALCCD (Bruker-Nonius, 2002)'
_computing_molecular_graphics 'SHELXTL 6.12 (Bruker AXS, 2002)'
_computing_publication_material 'SHELXTL 6.12 (Bruker AXS, 2002)'
_computing_structure_refinement 'SHELXTL 6.12 (Bruker AXS, 2002)'
_computing_structure_solution 'SHELXTL 6.12 (Bruker AXS, 2002)'
_diffrn_ambient_temperature 100(2)
_diffrn_detector_area_resol_mean 9
_diffrn_measured_fraction_theta_full 0.998
_diffrn_measured_fraction_theta_max 0.998
_diffrn_measurement_device_type 'Bruker-Nonius KappaCCD'
_diffrn_measurement_method
;
 \w-rotations with 2.0 \% and 40 sec per frame
;
_diffrn_radiation_monochromator graphite
_diffrn_radiation_source 'fine-focus sealed tube'
_diffrn_radiation_type MoK\a
_diffrn_radiation_wavelength 0.71073
_diffrn_reflns_av_R_equivalents 0.0786
_diffrn_reflns_av_sigmaI/netI 0.0607
_diffrn_reflns_limit_h_max 12
_diffrn_reflns_limit_h_min -13
_diffrn_reflns_limit_k_max 13
_diffrn_reflns_limit_k_min -13
_diffrn_reflns_limit_l_max 14
_diffrn_reflns_limit_l_min -14
_diffrn_reflns_number 30994
_diffrn_reflns_theta_full 28.70
_diffrn_reflns_theta_max 28.70
_diffrn_reflns_theta_min 3.48
_exptl_absorpt_coefficient_mu 1.133
_exptl_absorpt_correction_T_max 0.923
_exptl_absorpt_correction_T_min 0.871
_exptl_absorpt_correction_type integration
_exptl_absorpt_process_details
;
 Gaussian integration (Coppens, 1970)
;
_exptl_crystal_colour orange-brown
_exptl_crystal_density_diffrn 1.670
_exptl_crystal_density_method 'not measured'
_exptl_crystal_description irregular
_exptl_crystal_F_000 512
_exptl_crystal_size_max 0.14
_exptl_crystal_size_mid 0.14
_exptl_crystal_size_min 0.10
_refine_diff_density_max 0.567
_refine_diff_density_min -0.785
_refine_diff_density_rms 0.143
_refine_ls_abs_structure_details
;
 Flack H D (1983), Acta Cryst. A39, 876-881
 2463 Friedel pairs used in the refinement of Flack parameter
;
_refine_ls_abs_structure_Flack -0.03(3)
_refine_ls_extinction_method none
_refine_ls_goodness_of_fit_ref 0.826
_refine_ls_hydrogen_treatment constr
_refine_ls_matrix_type full
_refine_ls_number_parameters 246
_refine_ls_number_reflns 5214
_refine_ls_number_restraints 1
_refine_ls_restrained_S_all 0.826
_refine_ls_R_factor_all 0.0432
_refine_ls_R_factor_gt 0.0302
_refine_ls_shift/su_max 0.001
_refine_ls_shift/su_mean 0.000
_refine_ls_structure_factor_coef Fsqd
_refine_ls_weighting_details 'calc w=1/[\s^2^(Fo^2^)+(0.0440P)^2^+0.0000P] where P=(Fo^2^+2Fc^2^)/3'
_refine_ls_weighting_scheme calc
_refine_ls_wR_factor_gt 0.0576
_refine_ls_wR_factor_ref 0.0614
_reflns_number_gt 4541
_reflns_number_total 5214
_reflns_threshold_expression >2sigma(I)
_cod_data_source_file om701257m-file002.cif
_cod_data_source_block iw0309a
_cod_original_sg_symbol_Hall P2yb
_cod_original_sg_symbol_H-M P2(1)
_cod_database_code 4071095

loop_
_symmetry_equiv_pos_as_xyz
'x, y, z'
'-x, y+1/2, -z'

loop_
_atom_site_label
_atom_site_type_symbol
_atom_site_fract_x
_atom_site_fract_y
_atom_site_fract_z
_atom_site_U_iso_or_equiv
_atom_site_adp_type
_atom_site_occupancy
_atom_site_symmetry_multiplicity
_atom_site_calc_flag
_atom_site_refinement_flags
Ru1 Ru 0.92419(2) 0.33289(2) 0.286700(19) 0.00827(6) Uani 1 1 d .
Cl1 Cl 0.70511(8) 0.44426(8) 0.26921(7) 0.01692(16) Uani 1 1 d .
Cl2 Cl 0.86264(8) 0.27303(8) 0.50133(7) 0.01508(15) Uani 1 1 d .
P1 P 0.82337(8) 0.14093(8) 0.20680(7) 0.00942(15) Uani 1 1 d .
O1 O 0.9389(2) 0.0299(2) 0.16936(19) 0.0117(4) Uani 1 1 d .
O2 O 1.2013(2) 0.0818(2) 0.0847(2) 0.0163(5) Uani 1 1 d .
C1 C 1.1403(3) 0.3212(4) 0.3478(3) 0.0131(6) Uani 1 1 d .
H1A H 1.1741 0.2715 0.4198 0.016 Uiso 1 1 calc R
C2 C 1.1035(3) 0.4609(3) 0.3634(3) 0.0147(6) Uani 1 1 d .
H2A H 1.1221 0.5050 0.4428 0.018 Uiso 1 1 calc R
C3 C 1.0412(3) 0.5301(3) 0.2625(3) 0.0151(6) Uani 1 1 d .
H3A H 1.0169 0.6219 0.2724 0.018 Uiso 1 1 calc R
C4 C 1.0132(3) 0.4624(3) 0.1419(3) 0.0140(6) Uani 1 1 d .
H4A H 0.9633 0.5073 0.0750 0.017 Uiso 1 1 calc R
C5 C 1.0598(3) 0.3300(5) 0.1236(2) 0.0131(5) Uani 1 1 d .
H5A H 1.0472 0.2880 0.0422 0.016 Uiso 1 1 calc R
C6 C 1.1268(3) 0.2579(3) 0.2280(3) 0.0117(6) Uani 1 1 d .
C7 C 1.1700(3) 0.1122(3) 0.2135(3) 0.0147(6) Uani 1 1 d .
H7A H 1.2537 0.0961 0.2690 0.018 Uiso 1 1 calc R
C8 C 1.0596(3) 0.0149(3) 0.2521(3) 0.0152(7) Uani 1 1 d .
H8A H 1.0945 -0.0783 0.2463 0.018 Uiso 1 1 calc R
H8B H 1.0354 0.0320 0.3422 0.018 Uiso 1 1 calc R
C9 C 1.3314(4) 0.1330(4) 0.0486(4) 0.0234(9) Uani 1 1 d .
H9A H 1.3505 0.1037 -0.0388 0.035 Uiso 1 1 calc R
H9B H 1.4031 0.0991 0.1080 0.035 Uiso 1 1 calc R
H9C H 1.3299 0.2315 0.0519 0.035 Uiso 1 1 calc R
C11 C 0.7083(3) 0.0415(3) 0.3026(3) 0.0119(6) Uani 1 1 d .
C12 C 0.7259(3) -0.0971(3) 0.3136(3) 0.0158(7) Uani 1 1 d .
H12A H 0.8032 -0.1391 0.2772 0.019 Uiso 1 1 calc R
C13 C 0.6303(3) -0.1743(5) 0.3779(3) 0.0204(6) Uani 1 1 d .
H13A H 0.6419 -0.2689 0.3844 0.024 Uiso 1 1 calc R
C14 C 0.5181(4) -0.1128(4) 0.4324(3) 0.0209(7) Uani 1 1 d .
H14A H 0.4530 -0.1653 0.4763 0.025 Uiso 1 1 calc R
C15 C 0.5013(3) 0.0253(4) 0.4227(3) 0.0208(7) Uani 1 1 d .
H15A H 0.4248 0.0669 0.4607 0.025 Uiso 1 1 calc R
C16 C 0.5952(3) 0.1035(3) 0.3577(3) 0.0161(7) Uani 1 1 d .
H16A H 0.5828 0.1980 0.3508 0.019 Uiso 1 1 calc R
C21 C 0.7342(3) 0.1462(3) 0.0508(3) 0.0121(6) Uani 1 1 d .
C22 C 0.6775(3) 0.0279(4) 0.0012(3) 0.0144(7) Uani 1 1 d .
H22A H 0.6781 -0.0511 0.0524 0.017 Uiso 1 1 calc R
C23 C 0.6203(3) 0.0243(3) -0.1220(3) 0.0158(7) Uani 1 1 d .
H23A H 0.5825 -0.0568 -0.1557 0.019 Uiso 1 1 calc R
C24 C 0.6187(3) 0.1417(4) -0.1964(3) 0.0186(7) Uani 1 1 d .
H24A H 0.5812 0.1396 -0.2815 0.022 Uiso 1 1 calc R
C25 C 0.6706(4) 0.2594(4) -0.1476(3) 0.0221(8) Uani 1 1 d .
H25A H 0.6670 0.3388 -0.1982 0.026 Uiso 1 1 calc R
C26 C 0.7296(3) 0.2633(3) -0.0226(3) 0.0183(7) Uani 1 1 d .
H26A H 0.7659 0.3449 0.0113 0.022 Uiso 1 1 calc R

loop_
_atom_site_aniso_label
_atom_site_aniso_U_11
_atom_site_aniso_U_22
_atom_site_aniso_U_33
_atom_site_aniso_U_23
_atom_site_aniso_U_13
_atom_site_aniso_U_12
Ru1 0.00967(10) 0.00791(9) 0.00728(9) -0.00018(12) 0.00080(7) 0.00018(13)
Cl1 0.0129(3) 0.0169(4) 0.0211(4) 0.0050(3) 0.0030(3) 0.0053(3)
Cl2 0.0222(4) 0.0139(3) 0.0091(3) 0.0006(3) 0.0010(3) -0.0022(3)
P1 0.0102(4) 0.0092(4) 0.0089(3) 0.0000(3) 0.0008(3) -0.0004(3)
O1 0.0111(10) 0.0106(10) 0.0132(10) -0.0030(9) -0.0006(8) 0.0004(9)
O2 0.0106(10) 0.0201(12) 0.0184(11) -0.0071(9) 0.0039(9) -0.0013(9)
C1 0.0114(12) 0.0140(16) 0.0137(12) -0.0004(16) -0.0031(10) -0.0006(16)
C2 0.0146(15) 0.0149(16) 0.0147(15) -0.0053(12) 0.0024(12) -0.0059(13)
C3 0.0138(15) 0.0094(15) 0.0225(16) -0.0011(13) 0.0059(13) -0.0022(12)
C4 0.0135(15) 0.0167(16) 0.0119(14) 0.0037(12) 0.0035(12) -0.0011(13)
C5 0.0113(11) 0.0184(13) 0.0096(11) 0.0013(19) 0.0017(9) -0.001(2)
C6 0.0063(13) 0.0139(16) 0.0148(15) 0.0013(12) 0.0013(11) 0.0011(12)
C7 0.0108(14) 0.0159(16) 0.0173(15) -0.0044(13) -0.0004(12) 0.0019(12)
C8 0.0164(16) 0.0134(16) 0.0157(15) 0.0016(12) -0.0005(13) 0.0046(13)
C9 0.0179(18) 0.024(2) 0.029(2) -0.0090(18) 0.0113(16) -0.0050(16)
C11 0.0110(14) 0.0146(15) 0.0099(14) -0.0002(12) -0.0019(12) -0.0016(12)
C12 0.0152(16) 0.0175(17) 0.0145(15) 0.0015(13) -0.0007(12) -0.0009(13)
C13 0.0243(14) 0.0170(15) 0.0194(13) 0.0059(19) -0.0080(12) -0.011(2)
C14 0.0222(17) 0.0287(17) 0.0116(15) 0.0049(13) -0.0008(13) -0.0118(15)
C15 0.0178(17) 0.032(2) 0.0133(15) -0.0093(14) 0.0058(13) -0.0047(15)
C16 0.0197(16) 0.0188(17) 0.0100(14) -0.0008(12) 0.0029(13) -0.0052(13)
C21 0.0082(14) 0.0182(16) 0.0100(14) 0.0004(12) 0.0023(11) 0.0021(13)
C22 0.0154(16) 0.0134(16) 0.0145(16) -0.0007(14) 0.0019(13) 0.0014(13)
C23 0.0119(15) 0.0142(16) 0.0210(17) -0.0064(13) -0.0018(13) 0.0028(13)
C24 0.0137(15) 0.0285(19) 0.0133(15) 0.0013(14) -0.0077(12) 0.0010(14)
C25 0.0222(18) 0.0222(19) 0.0214(17) 0.0101(14) -0.0065(14) -0.0040(15)
C26 0.0182(16) 0.0149(17) 0.0213(17) 0.0049(13) -0.0043(14) -0.0032(13)

loop_
_atom_type_symbol
_atom_type_description
_atom_type_scat_dispersion_real
_atom_type_scat_dispersion_imag
_atom_type_scat_source
C C 0.0033 0.0016 'International Tables Vol C Tables 4.2.6.8 and 6.1.1.4'
H H 0.0000 0.0000 'International Tables Vol C Tables 4.2.6.8 and 6.1.1.4'
O O 0.0106 0.0060 'International Tables Vol C Tables 4.2.6.8 and 6.1.1.4'
P P 0.1023 0.0942 'International Tables Vol C Tables 4.2.6.8 and 6.1.1.4'
Cl Cl 0.1484 0.1585 'International Tables Vol C Tables 4.2.6.8 and 6.1.1.4'
Ru Ru -1.2594 0.8363 'International Tables Vol C Tables 4.2.6.8 and 6.1.1.4'

loop_
_exptl_crystal_face_index_h
_exptl_crystal_face_index_k
_exptl_crystal_face_index_l
_exptl_crystal_face_perp_dist
1 0 0 0.080
-1 0 0 0.054
0 1 0 0.062
0 -1 0 0.076
0 0 1 0.035
0 0 -1 0.110
0 -5 -6 0.084
0 1 -1 0.080
0 5 6 0.017
0 -1 1 0.037
2 -1 1 0.057
2 1 -1 0.095

loop_
_geom_angle_atom_site_label_1
_geom_angle_atom_site_label_2
_geom_angle_atom_site_label_3
_geom_angle
C4 Ru1 C1 80.40(12)
C4 Ru1 C5 37.61(15)
C1 Ru1 C5 68.02(10)
C4 Ru1 C6 68.38(12)
C1 Ru1 C6 37.14(11)
C5 Ru1 C6 38.29(11)
C4 Ru1 C3 37.63(11)
C1 Ru1 C3 66.30(14)
C5 Ru1 C3 67.06(14)
C6 Ru1 C3 78.84(11)
C4 Ru1 C2 66.30(11)
C1 Ru1 C2 37.61(14)
C5 Ru1 C2 78.79(12)
C6 Ru1 C2 66.77(11)
C3 Ru1 C2 35.18(11)
C4 Ru1 P1 114.51(9)
C1 Ru1 P1 117.43(11)
C5 Ru1 P1 88.22(11)
C6 Ru1 P1 89.72(8)
C3 Ru1 P1 152.14(8)
C2 Ru1 P1 154.87(8)
C4 Ru1 Cl1 92.65(9)
C1 Ru1 Cl1 153.06(11)
C5 Ru1 Cl1 120.21(9)
C6 Ru1 Cl1 158.49(8)
C3 Ru1 Cl1 92.37(8)
C2 Ru1 Cl1 115.93(8)
P1 Ru1 Cl1 89.20(3)
C4 Ru1 Cl2 154.57(9)
C1 Ru1 Cl2 88.90(8)
C5 Ru1 Cl2 153.24(9)
C6 Ru1 Cl2 114.99(8)
C3 Ru1 Cl2 116.96(8)
C2 Ru1 Cl2 91.25(8)
P1 Ru1 Cl2 90.90(3)
Cl1 Ru1 Cl2 86.51(3)
O1 P1 C11 101.82(13)
O1 P1 C21 96.91(12)
C11 P1 C21 102.74(13)
O1 P1 Ru1 111.03(8)
C11 P1 Ru1 121.23(10)
C21 P1 Ru1 119.22(11)
C8 O1 P1 118.81(19)
C7 O2 C9 113.0(2)
C6 C1 C2 121.0(3)
C6 C1 Ru1 72.55(16)
C2 C1 Ru1 75.03(18)
C6 C1 H1A 119.5
C2 C1 H1A 119.5
Ru1 C1 H1A 124.5
C3 C2 C1 119.9(3)
C3 C2 Ru1 72.39(18)
C1 C2 Ru1 67.36(16)
C3 C2 H2A 120.1
C1 C2 H2A 120.1
Ru1 C2 H2A 133.3
C2 C3 C4 119.8(3)
C2 C3 Ru1 72.44(18)
C4 C3 Ru1 67.32(17)
C2 C3 H3A 120.1
C4 C3 H3A 120.1
Ru1 C3 H3A 133.3
C5 C4 C3 120.0(3)
C5 C4 Ru1 71.26(17)
C3 C4 Ru1 75.05(18)
C5 C4 H4A 120.0
C3 C4 H4A 120.0
Ru1 C4 H4A 125.4
C4 C5 C6 120.2(3)
C4 C5 Ru1 71.13(17)
C6 C5 Ru1 71.93(15)
C4 C5 H5A 119.9
C6 C5 H5A 119.9
Ru1 C5 H5A 129.4
C1 C6 C5 118.5(3)
C1 C6 C7 119.9(3)
C5 C6 C7 121.3(3)
C1 C6 Ru1 70.31(16)
C5 C6 Ru1 69.78(15)
C7 C6 Ru1 127.0(2)
O2 C7 C8 106.9(3)
O2 C7 C6 111.5(3)
C8 C7 C6 112.5(3)
O2 C7 H7A 108.6
C8 C7 H7A 108.6
C6 C7 H7A 108.6
O1 C8 C7 110.4(2)
O1 C8 H8A 109.6
C7 C8 H8A 109.6
O1 C8 H8B 109.6
C7 C8 H8B 109.6
H8A C8 H8B 108.1
O2 C9 H9A 109.5
O2 C9 H9B 109.5
H9A C9 H9B 109.5
O2 C9 H9C 109.5
H9A C9 H9C 109.5
H9B C9 H9C 109.5
C12 C11 C16 119.9(3)
C12 C11 P1 120.4(2)
C16 C11 P1 119.4(2)
C11 C12 C13 120.1(3)
C11 C12 H12A 120.0
C13 C12 H12A 120.0
C14 C13 C12 120.0(4)
C14 C13 H13A 120.0
C12 C13 H13A 120.0
C15 C14 C13 119.9(3)
C15 C14 H14A 120.0
C13 C14 H14A 120.0
C14 C15 C16 120.7(3)
C14 C15 H15A 119.6
C16 C15 H15A 119.6
C15 C16 C11 119.3(3)
C15 C16 H16A 120.3
C11 C16 H16A 120.3
C26 C21 C22 119.8(3)
C26 C21 P1 121.4(2)
C22 C21 P1 118.7(2)
C23 C22 C21 120.7(3)
C23 C22 H22A 119.7
C21 C22 H22A 119.7
C22 C23 C24 119.3(3)
C22 C23 H23A 120.4
C24 C23 H23A 120.4
C25 C24 C23 120.6(3)
C25 C24 H24A 119.7
C23 C24 H24A 119.7
C24 C25 C26 120.3(3)
C24 C25 H25A 119.9
C26 C25 H25A 119.9
C21 C26 C25 119.4(3)
C21 C26 H26A 120.3
C25 C26 H26A 120.3

loop_
_geom_bond_atom_site_label_1
_geom_bond_atom_site_label_2
_geom_bond_distance
Ru1 C4 2.184(3)
Ru1 C1 2.185(3)
Ru1 C5 2.186(2)
Ru1 C6 2.214(3)
Ru1 C3 2.287(3)
Ru1 C2 2.288(3)
Ru1 P1 2.2927(8)
Ru1 Cl1 2.4080(8)
Ru1 Cl2 2.4089(7)
P1 O1 1.633(2)
P1 C11 1.818(3)
P1 C21 1.822(3)
O1 C8 1.446(4)
O2 C7 1.419(4)
O2 C9 1.427(4)
C1 C6 1.401(4)
C1 C2 1.445(5)
C1 H1A 0.9500
C2 C3 1.382(5)
C2 H2A 0.9500
C3 C4 1.445(4)
C3 H3A 0.9500
C4 C5 1.408(5)
C4 H4A 0.9500
C5 C6 1.443(4)
C5 H5A 0.9500
C6 C7 1.518(4)
C7 C8 1.510(4)
C7 H7A 1.0000
C8 H8A 0.9900
C8 H8B 0.9900
C9 H9A 0.9800
C9 H9B 0.9800
C9 H9C 0.9800
C11 C12 1.394(4)
C11 C16 1.401(4)
C12 C13 1.394(5)
C12 H12A 0.9500
C13 C14 1.390(5)
C13 H13A 0.9500
C14 C15 1.386(5)
C14 H14A 0.9500
C15 C16 1.393(5)
C15 H15A 0.9500
C16 H16A 0.9500
C21 C26 1.393(4)
C21 C22 1.393(5)
C22 C23 1.386(4)
C22 H22A 0.9500
C23 C24 1.402(5)
C23 H23A 0.9500
C24 C25 1.367(5)
C24 H24A 0.9500
C25 C26 1.410(5)
C25 H25A 0.9500
C26 H26A 0.9500
